data_4002434
loop_
_publ_author_name
'Wojdel, J.C.'
'Zwijnenburg, M.A.'
'Bromley, S.T.'

_publ_section_title
;
 Magic silica clusters as nanoscale building units for
 super-(tris)tetrahedral materials
;
_journal_name_full 'Chemistry of Materials (1,1989-)'
_journal_page_first 1464
_journal_page_last 1469
_journal_volume 18
_journal_year 2006
_chemical_formula_sum 'O2 Si'
_chemical_name_systematic 'Si O2'
_space_group_IT_number 2
_symmetry_space_group_name_Hall '-P 1'
_symmetry_space_group_name_H-M 'P -1'
_cell_angle_alpha 95.679
_cell_angle_beta 84.335
_cell_angle_gamma 91.626
_cell_formula_units_Z 16
_cell_length_a 13.5
_cell_length_b 13.5
_cell_length_c 5.4321
_cell_volume 980.157
_citation_journal_id_ASTM CMATEX
_cod_data_source_file Wojdel_CMATEX_2006_821.cif
_cod_data_source_block O2Si1
_cod_original_cell_volume 980.1567
_cod_original_formula_sum 'O2 Si1'
_cod_database_code 4002434

loop_
_symmetry_equiv_pos_as_xyz
x,y,z
-x,-y,-z

loop_
_atom_site_label
_atom_site_type_symbol
_atom_site_fract_x
_atom_site_fract_y
_atom_site_fract_z
_atom_site_occupancy
_atom_site_U_iso_or_equiv
O6 O-2 0.976 0.976 0.297 1 0.0
O3 O-2 0.174 0.038 0.322 1 0.0
O9 O-2 0.323 0.466 0.39 1 0.0
Si8 Si+4 0.25 0.4 0.209 1 0.0
Si6 Si+4 0.442 0.058 0.956 1 0.0
O7 O-2 0.323 0.178 0.291 1 0.0
Si4 Si+4 0.246 0.103 0.136 1 0.0
O1 O-2 0.019 0.481 0.783 1 0.0
O2 O-2 0.464 0.178 0.935 1 0.0
Si5 Si+4 0.059 0.441 0.038 1 0.0
O4 O-2 0.476 0.476 0.703 1 0.0
Si7 Si+4 0.057 0.06 0.421 1 0.0
O14 O-2 0.322 0.036 0.935 1 0.0
Si2 Si+4 0.44 0.443 0.42 1 0.0
O10 O-2 0.519 0.981 0.782 1 0.0
Si3 Si+4 0.1 0.25 0.21 1 0.0
O15 O-2 0.326 0.33 0.012 1 0.0
Si1 Si+4 0.397 0.254 0.135 1 0.0
O5 O-2 0.177 0.465 0.067 1 0.0
O11 O-2 0.035 0.323 0.067 1 0.0
O16 O-2 0.034 0.177 0.39 1 0.0
O12 O-2 0.17 0.173 0.012 1 0.0
O13 O-2 0.174 0.326 0.367 1 0.0
O8 O-2 0.463 0.326 0.321 1 0.0
